data_2312447
loop_
_publ_author_name
'Rusanov, Eduard B.'
'W&#xf6;rle, Michael D'
'Kovalenko, Maksym V.'
'Domasevitch, Kostiantyn V.'
'Rusanova, Julia A.'

_publ_section_title
;
 Attractive and repulsive forces in a crystal of
 [Rb(18-crown-6)][SbCl<sub>6</sub>] under high pressure.
;
_journal_issue 'Pt 2'
_journal_name_full 'Acta crystallographica Section B, Structural science, crystal engineering and materials'
_journal_page_first 135
_journal_page_last 145
_journal_paper_doi 10.1107/S2052520624001586
_journal_volume 80
_journal_year 2024
_chemical_formula_moiety 'C12 H24 O6 Rb, Cl6 Sb'
_chemical_formula_sum 'C12 H24 Cl6 O6 Rb Sb'
_chemical_formula_weight 684.23
_space_group_crystal_system trigonal
_space_group_IT_number 148
_space_group_name_Hall '-R 3'
_space_group_name_H-M_alt 'R -3 :H'
_atom_sites_solution_hydrogens geom
_audit_creation_date 2023-12-19
_audit_creation_method
;
Olex2 1.5
(compiled 2023.03.06 svn.rbb2c1857 for OlexSys, GUI svn.r6748)
;
_cell_angle_alpha 90
_cell_angle_beta 90
_cell_angle_gamma 120
_cell_formula_units_Z 3
_cell_length_a 13.8732(6)
_cell_length_b 13.8732(6)
_cell_length_c 9.7282(5)
_cell_measurement_pressure 980000
_cell_measurement_reflns_used 1443
_cell_measurement_temperature 293(1)
_cell_measurement_theta_max 29.9150
_cell_measurement_theta_min 2.6810
_cell_volume 1621.50(13)
_computing_cell_refinement 'CrysAlisPro 1.171.42.94a (Rigaku OD, 2023)'
_computing_data_collection 'CrysAlisPro 1.171.42.94a (Rigaku OD, 2023)'
_computing_data_reduction 'CrysAlisPro 1.171.42.94a (Rigaku OD, 2023)'
_computing_molecular_graphics 'Olex2 1.5 (Dolomanov et al., 2009)'
_computing_publication_material 'Olex2 1.5 (Dolomanov et al., 2009)'
_computing_structure_refinement 'SHELXL 2018/3 (Sheldrick, 2015)'
_diffrn_ambient_environment air
_diffrn_ambient_pressure 980000
_diffrn_ambient_temperature 293(1)
_diffrn_detector 'Hybrid Pixel Array Detector'
_diffrn_detector_area_resol_mean 10.0000
_diffrn_detector_type HyPix
_diffrn_measured_fraction_theta_full 0.724
_diffrn_measured_fraction_theta_max 0.673
_diffrn_measurement_details
;
List of Runs (angles in degrees, time in seconds):

  # Type    Start    End  Width  t~exp~   \w     \q     \k     \f   Frames
--------------------------------------------------------------------------
  1  \w      5.00  37.00   1.00    4.00    --  -26.20-114.00-135.00   32
  2  \w      7.00  32.00   1.00    4.00    --  -26.20 -99.00  30.00   25
  3  \w    -36.00   3.00   1.00    4.00    --  -26.20 -13.00   3.00   39
  4  \w   -100.00 -74.00   1.00    4.00    --  -26.20  -3.00  80.00   26
  5  \w    -72.00 -47.00   1.00    4.00    --   24.80  -3.00  80.00   25
  6  \w     30.00  55.00   1.00    4.00    --   24.80-132.00 -96.00   25
  7  \w     36.00  61.00   1.00    4.00    --   24.80-138.00  87.00   25
  8  \w     69.00  99.00   1.00    4.00    --   24.80 178.00  90.00   30
  9  \w    -23.00   4.00   1.00    4.00    --   24.80  97.00 -35.00   27
 10  \w    -18.00   5.00   1.00    4.00    --   24.80  57.00 150.00   23
 11  \w     23.00  48.00   1.00    4.00    --   24.80  26.00 113.00   25
 12  \w     11.00  36.00   1.00    4.00    --   24.80  52.00 102.00   25
 13  \w     31.00  56.00   1.00    4.00    --   24.80  27.00 -74.00   25
 14  \w    -18.00   5.00   1.00    4.00    --   24.80  57.00 -30.00   23
 15  \w    -37.00 -15.00   1.00    4.00    --   24.80  38.00   0.00   22
 16  \w    -66.00 -40.00   1.00    4.00    --   24.80   3.00-101.00   26
 17  \w    -84.00 -59.00   1.00    4.00    --  -26.20   3.00-101.00   25
 18  \w     18.00  43.00   1.00    4.00    --  -26.20  27.00 -74.00   25
 19  \w     10.00  35.00   1.00    4.00    --  -26.20  52.00 102.00   25
 20  \w    -89.00 -64.00   1.00    4.00    --  -26.20 138.00 149.00   25
 21  \w    -86.00 -61.00   1.00    4.00    --  -26.20 132.00 -26.00   25
;
_diffrn_measurement_device 'four-circle diffractometer'
_diffrn_measurement_device_type 'XtaLAB Synergy, Dualflex, HyPix'
_diffrn_measurement_method '\w scans'
_diffrn_measurement_specimen_support 'diamond anvil cell'
_diffrn_orient_matrix_type 'CrysAlisPro convention (1999,Acta A55,543-557)'
_diffrn_orient_matrix_UB_11 0.0190226000
_diffrn_orient_matrix_UB_12 0.0512323000
_diffrn_orient_matrix_UB_13 -0.0349516000
_diffrn_orient_matrix_UB_21 0.0088728000
_diffrn_orient_matrix_UB_22 0.0277442000
_diffrn_orient_matrix_UB_23 0.0639556000
_diffrn_orient_matrix_UB_31 0.0551762000
_diffrn_orient_matrix_UB_32 0.0094112000
_diffrn_orient_matrix_UB_33 0.0017766000
_diffrn_radiation_monochromator mirror
_diffrn_radiation_probe x-ray
_diffrn_radiation_type 'Mo K\a'
_diffrn_radiation_wavelength 0.71073
_diffrn_reflns_av_R_equivalents 0.0267
_diffrn_reflns_av_unetI/netI 0.0265
_diffrn_reflns_Laue_measured_fraction_full 0.724
_diffrn_reflns_Laue_measured_fraction_max 0.673
_diffrn_reflns_limit_h_max 17
_diffrn_reflns_limit_h_min -18
_diffrn_reflns_limit_k_max 12
_diffrn_reflns_limit_k_min -12
_diffrn_reflns_limit_l_max 11
_diffrn_reflns_limit_l_min -11
_diffrn_reflns_number 2432
_diffrn_reflns_point_group_measured_fraction_full 0.724
_diffrn_reflns_point_group_measured_fraction_max 0.673
_diffrn_reflns_theta_full 25.242
_diffrn_reflns_theta_max 27.489
_diffrn_reflns_theta_min 2.694
_diffrn_source 'micro-focus sealed X-ray tube'
_diffrn_source_type 'PhotonJet (Mo) X-ray Source'
_exptl_absorpt_coefficient_mu 4.280
_exptl_absorpt_correction_T_max 1.00000
_exptl_absorpt_correction_T_min 0.46631
_exptl_absorpt_correction_type multi-scan
_exptl_absorpt_process_details
;
CrysAlisPro 1.171.42.94a (Rigaku Oxford Diffraction, 2023)
Empirical absorption correction using spherical harmonics,
implemented in SCALE3 ABSPACK scaling algorithm.
;
_exptl_crystal_colour yellow
_exptl_crystal_density_diffrn 2.102
_exptl_crystal_description prizm
_exptl_crystal_F_000 1002
_exptl_crystal_size_max 0.15
_exptl_crystal_size_mid 0.12
_exptl_crystal_size_min 0.11
_refine_diff_density_max 0.250
_refine_diff_density_min -0.461
_refine_diff_density_rms 0.073
_refine_ls_extinction_method none
_refine_ls_goodness_of_fit_ref 1.094
_refine_ls_hydrogen_treatment constr
_refine_ls_matrix_type full
_refine_ls_number_parameters 42
_refine_ls_number_reflns 558
_refine_ls_number_restraints 0
_refine_ls_restrained_S_all 1.094
_refine_ls_R_factor_all 0.0291
_refine_ls_R_factor_gt 0.0246
_refine_ls_shift/su_max 0.000
_refine_ls_shift/su_mean 0.000
_refine_ls_structure_factor_coef Fsqd
_refine_ls_weighting_details 'w=1/[\s^2^(Fo^2^)+(0.0311P)^2^+0.3894P] where P=(Fo^2^+2Fc^2^)/3'
_refine_ls_weighting_scheme calc
_refine_ls_wR_factor_gt 0.0558
_refine_ls_wR_factor_ref 0.0570
_reflns_Friedel_coverage 0.000
_reflns_number_gt 509
_reflns_number_total 558
_reflns_threshold_expression 'I > 2\s(I)'
_cod_data_source_file px5059.cif
_cod_data_source_block Rb9k8
_cod_depositor_comments 'Adding full bibliography for 2312438--2312457.cif.'
_cod_original_cell_volume 1621.49(16)
_cod_original_sg_symbol_H-M 'R -3'
_cod_database_code 2312447
_shelx_shelxl_version_number 2018/3
_chemical_oxdiff_formula C12H24O6RbSbCl6
_chemical_oxdiff_usercomment 'RbCrSbCl6 at 9k8'
_shelx_space_group_comment
;
The symmetry employed for this shelxl refinement is uniquely defined
by the following loop, which should always be used as a source of
symmetry information in preference to the above space-group names.
They are only intended as comments.
;
_shelx_estimated_absorpt_t_max 0.650
_shelx_estimated_absorpt_t_min 0.566
_diffrn_orient_matrix_axis[1] matrixX
_diffrn_orient_matrix_axis[2] matrixY
_diffrn_orient_matrix_axis[3] matrixZ
_olex2_refinement_description
;
1. Fixed Uiso
 At 1.2 times of:
  All C(H,H) groups
2. Others
 Fixed Sof: Rb1(0.166667)
3.a Secondary CH2 refined with riding coordinates:
 C1(H1A,H1B), C2(H2A,H2B)
;
_olex2_submission_special_instructions 'No special instructions were received'
_oxdiff_exptl_absorpt_empirical_details
;
Empirical correction (ABSPACK) includes:
- Absorption correction using spherical harmonics
- Frame scaling
;
_oxdiff_exptl_absorpt_empirical_full_max 1.705
_oxdiff_exptl_absorpt_empirical_full_min 0.762

loop_
_space_group_symop_operation_xyz
'x, y, z'
'-y, x-y, z'
'-x+y, -x, z'
'x+2/3, y+1/3, z+1/3'
'-y+2/3, x-y+1/3, z+1/3'
'-x+y+2/3, -x+1/3, z+1/3'
'x+1/3, y+2/3, z+2/3'
'-y+1/3, x-y+2/3, z+2/3'
'-x+y+1/3, -x+2/3, z+2/3'
'-x, -y, -z'
'y, -x+y, -z'
'x-y, x, -z'
'-x+2/3, -y+1/3, -z+1/3'
'y+2/3, -x+y+1/3, -z+1/3'
'x-y+2/3, x+1/3, -z+1/3'
'-x+1/3, -y+2/3, -z+2/3'
'y+1/3, -x+y+2/3, -z+2/3'
'x-y+1/3, x+2/3, -z+2/3'

loop_
_atom_site_label
_atom_site_type_symbol
_atom_site_fract_x
_atom_site_fract_y
_atom_site_fract_z
_atom_site_U_iso_or_equiv
_atom_site_adp_type
_atom_site_occupancy
_atom_site_site_symmetry_order
_atom_site_calc_flag
_atom_site_refinement_flags_posn
_atom_site_refinement_flags_adp
_atom_site_refinement_flags_occupancy
_atom_site_disorder_assembly
_atom_site_disorder_group
Sb1 Sb 0.000000 0.000000 1.000000 0.02425(18) Uani 1 6 d S T P . .
Rb1 Rb 0.000000 0.000000 0.53507(14) 0.0458(6) Uani 0.5 3 d S T P . .
Cl1 Cl 0.08034(7) 0.16069(7) 0.85822(8) 0.0409(2) Uani 1 1 d . . . . .
O1 O 0.06373(16) 0.22820(17) 0.4751(2) 0.0302(5) Uani 1 1 d . . . . .
C1 C 0.1751(3) 0.3037(3) 0.5198(3) 0.0324(7) Uani 1 1 d . . . . .
H1A H 0.178649 0.304302 0.619373 0.039 Uiso 1 1 calc R U . . .
H1B H 0.197762 0.378436 0.488618 0.039 Uiso 1 1 calc R U . . .
C2 C 0.2510(3) 0.2668(3) 0.4616(3) 0.0317(7) Uani 1 1 d . . . . .
H2A H 0.239969 0.256469 0.363042 0.038 Uiso 1 1 calc R U . . .
H2B H 0.327874 0.323298 0.478188 0.038 Uiso 1 1 calc R U . . .

loop_
_atom_site_aniso_label
_atom_site_aniso_U_11
_atom_site_aniso_U_22
_atom_site_aniso_U_33
_atom_site_aniso_U_23
_atom_site_aniso_U_13
_atom_site_aniso_U_12
Sb1 0.0215(2) 0.0215(2) 0.0298(3) 0.000 0.000 0.01074(11)
Rb1 0.0248(4) 0.0248(4) 0.0879(17) 0.000 0.000 0.01241(18)
Cl1 0.0382(6) 0.0342(5) 0.0495(5) 0.0123(3) 0.0061(3) 0.0174(4)
O1 0.0205(12) 0.0223(13) 0.0461(12) -0.0048(9) -0.0007(9) 0.0094(11)
C1 0.029(2) 0.0215(19) 0.0410(17) -0.0008(13) -0.0036(14) 0.0088(16)
C2 0.025(2) 0.0256(19) 0.0399(16) 0.0062(13) 0.0004(13) 0.0089(17)

loop_
_atom_type_symbol
_atom_type_description
_atom_type_scat_dispersion_real
_atom_type_scat_dispersion_imag
_atom_type_scat_source
C C 0.0033 0.0016 'International Tables Vol C Tables 4.2.6.8 and 6.1.1.4'
H H 0.0000 0.0000 'International Tables Vol C Tables 4.2.6.8 and 6.1.1.4'
O O 0.0106 0.0060 'International Tables Vol C Tables 4.2.6.8 and 6.1.1.4'
Cl Cl 0.1484 0.1585 'International Tables Vol C Tables 4.2.6.8 and 6.1.1.4'
Rb Rb -0.9393 2.9676 'International Tables Vol C Tables 4.2.6.8 and 6.1.1.4'
Sb Sb -0.5866 1.5461 'International Tables Vol C Tables 4.2.6.8 and 6.1.1.4'

loop_
_axis.id
_axis.type
_axis.equipment
_axis.parity
_axis.depends_on
_axis.zero
_axis.vector[1]
_axis.vector[2]
_axis.vector[3]
source . source . . . 0.99999993 0.00000000 0.00038642
omega rotation goniometer -1 . -0.36958000 0.00000000 0.00000000 1.00000000
kappa rotation goniometer -1 omega -0.12491000 -0.76551937 0.00000000 0.64341284
phi rotation goniometer -1 kappa . -0.00006597 0.00000000 1.00000000
theta rotation goniometer -1 . 0.65160000 0.00000000 0.00000000 1.00000000
matrixX general general . phi . 1.00000000 0.00000000 0.00000000
matrixY general general . phi . 0.00000000 1.00000000 0.00000000
matrixZ general general . phi . 0.00000000 0.00000000 1.00000000
dacX translation general . phi . 0.00000000 1.00000000 0.00000000
dacY translation general . phi . -1.00000000 0.00000000 0.00000000
dacZ translation general . phi . 0.00000000 0.00000000 1.00000000

loop_
_geom_angle_atom_site_label_1
_geom_angle_atom_site_label_2
_geom_angle_atom_site_label_3
_geom_angle
_geom_angle_site_symmetry_1
_geom_angle_site_symmetry_3
_geom_angle_publ_flag
Cl1 Sb1 Cl1 180.00(3) 11_557 2 ?
Cl1 Sb1 Cl1 89.61(3) 12_557 10_557 ?
Cl1 Sb1 Cl1 89.60(3) 3 . ?
Cl1 Sb1 Cl1 89.61(3) 11_557 12_557 ?
Cl1 Sb1 Cl1 89.61(3) 2 . ?
Cl1 Sb1 Cl1 90.39(3) 2 12_557 ?
Cl1 Sb1 Cl1 90.39(3) 2 10_557 ?
Cl1 Sb1 Cl1 90.39(3) 11_557 3 ?
Cl1 Sb1 Cl1 90.39(3) 3 10_557 ?
Cl1 Sb1 Cl1 89.61(3) 2 3 ?
Cl1 Sb1 Cl1 90.40(3) 12_557 . ?
Cl1 Sb1 Cl1 180.00(3) 12_557 3 ?
Cl1 Sb1 Cl1 180.0 10_557 . ?
Cl1 Sb1 Cl1 89.61(3) 11_557 10_557 ?
Cl1 Sb1 Cl1 90.39(3) 11_557 . ?
O1 Rb1 Cl1 70.40(4) 11_556 . ?
O1 Rb1 Cl1 122.01(5) 2 . ?
O1 Rb1 Cl1 71.06(4) . . ?
O1 Rb1 Cl1 122.45(6) 10_556 . ?
O1 Rb1 Cl1 108.11(5) 3 . ?
O1 Rb1 Cl1 83.58(5) 12_556 . ?
O1 Rb1 O1 166.35(5) 10_556 . ?
O1 Rb1 O1 166.34(5) 12_556 3 ?
O1 Rb1 O1 60.235(12) 12_556 . ?
O1 Rb1 O1 116.03(3) 3 . ?
O1 Rb1 O1 60.236(12) 11_556 . ?
O1 Rb1 O1 60.233(12) 12_556 2 ?
O1 Rb1 O1 119.877(6) 11_556 10_556 ?
O1 Rb1 O1 166.35(5) 11_556 2 ?
O1 Rb1 O1 60.233(12) 11_556 3 ?
O1 Rb1 O1 60.237(12) 10_556 2 ?
O1 Rb1 O1 119.880(6) 12_556 10_556 ?
O1 Rb1 O1 116.03(3) 3 2 ?
O1 Rb1 O1 119.881(6) 12_556 11_556 ?
O1 Rb1 O1 116.03(3) . 2 ?
O1 Rb1 O1 60.234(12) 10_556 3 ?
Sb1 Cl1 Rb1 93.99(3) . . ?
C1 O1 Rb1 116.56(18) . 10_556 ?
C1 O1 Rb1 111.50(17) . . ?
C2 O1 Rb1 114.74(18) 12_556 10_556 ?
C2 O1 Rb1 107.96(18) 12_556 . ?
C2 O1 C1 112.1(2) 12_556 . ?
O1 C1 H1A 109.9 . . ?
O1 C1 H1B 109.9 . . ?
O1 C1 C2 108.8(3) . . ?
H1A C1 H1B 108.3 . . ?
C2 C1 H1A 109.9 . . ?
C2 C1 H1B 109.9 . . ?
O1 C2 C1 109.4(3) 11_556 . ?
O1 C2 H2A 109.8 11_556 . ?
O1 C2 H2B 109.8 11_556 . ?
C1 C2 H2A 109.8 . . ?
C1 C2 H2B 109.8 . . ?
H2A C2 H2B 108.2 . . ?

loop_
_geom_bond_atom_site_label_1
_geom_bond_atom_site_label_2
_geom_bond_distance
_geom_bond_site_symmetry_2
_geom_bond_publ_flag
Sb1 Cl1 2.3727(8) 11_557 ?
Sb1 Cl1 2.3727(8) 10_557 ?
Sb1 Cl1 2.3727(8) 3 ?
Sb1 Cl1 2.3727(8) 2 ?
Sb1 Cl1 2.3727(8) . ?
Sb1 Cl1 2.3727(8) 12_557 ?
Rb1 Rb1 0.682(3) 10_556 ?
Rb1 Cl1 3.6891(15) . ?
Rb1 O1 2.831(2) 12_556 ?
Rb1 O1 2.889(2) . ?
Rb1 O1 2.889(2) 2 ?
Rb1 O1 2.831(2) 11_556 ?
Rb1 O1 2.831(2) 10_556 ?
Rb1 O1 2.889(2) 3 ?
O1 C1 1.433(3) . ?
O1 C2 1.431(4) 12_556 ?
C1 H1A 0.9700 . ?
C1 H1B 0.9700 . ?
C1 C2 1.493(5) . ?
C2 H2A 0.9700 . ?
C2 H2B 0.9700 . ?

loop_
_geom_torsion_atom_site_label_1
_geom_torsion_atom_site_label_2
_geom_torsion_atom_site_label_3
_geom_torsion_atom_site_label_4
_geom_torsion
_geom_torsion_site_symmetry_1
_geom_torsion_site_symmetry_2
_geom_torsion_site_symmetry_3
_geom_torsion_site_symmetry_4
_geom_torsion_publ_flag
Rb1 O1 C1 C2 52.6(3) . . . . ?
Rb1 O1 C1 C2 38.7(3) 10_556 . . . ?
O1 C1 C2 O1 -68.7(4) . . . 11_556 ?
C2 O1 C1 C2 173.8(2) 12_556 . . . ?
